data_1550310
loop_
_publ_author_name
'Walsh, Aaron P.'
'Laureanti, Joseph A.'
'Katipamula, Sriram'
'Chambers, Geoffrey M.'
'Priyadarshani, Nilusha'
'Lense, Sheri'
'Bays, J. Timothy'
'Linehan, John C.'
'Shaw, Wendy J.'

_publ_section_title
;
 Evaluating the impacts of amino acids in the second and outer
 coordination spheres of Rh-bis(diphosphine) complexes for CO<sub>2</sub>
 hydrogenation.
;
_journal_issue 0
_journal_name_full 'Faraday discussions'
_journal_page_first 123
_journal_page_last 140
_journal_paper_doi 10.1039/c8fd00164b
_journal_volume 215
_journal_year 2019
_chemical_formula_moiety 'C23 H56 F3 N2 O3 P4 Rh S'
_chemical_formula_sum 'C23 H56 F3 N2 O3 P4 Rh S'
_chemical_formula_weight 724.54
_chemical_name_systematic '[(H)2Rh(PNMeP)2]'
_chemical_properties_physical Air-sensitive
_space_group_crystal_system monoclinic
_space_group_IT_number 14
_space_group_name_Hall '-P 2yn'
_space_group_name_H-M_alt 'P 1 21/n 1'
_symmetry_space_group_name_Hall '-P 2yn'
_symmetry_space_group_name_H-M 'P 1 21/n 1'
_atom_sites_solution_hydrogens geom
_atom_sites_solution_primary direct
_atom_sites_solution_secondary difmap
_audit_creation_method SHELXL-2018/3
_audit_update_record
;
2018-10-22 deposited with the CCDC.
2018-11-23 downloaded from the CCDC.
;
_cell_angle_alpha 90
_cell_angle_beta 95.690(2)
_cell_angle_gamma 90
_cell_formula_units_Z 4
_cell_length_a 10.1497(4)
_cell_length_b 11.3546(4)
_cell_length_c 29.0077(11)
_cell_measurement_reflns_used 9915
_cell_measurement_temperature 140(2)
_cell_measurement_theta_max 30.75
_cell_measurement_theta_min 2.74
_cell_volume 3326.5(2)
_computing_cell_refinement 'Bruker SAINT'
_computing_data_collection 'Bruker APEX2'
_computing_data_reduction 'Bruker SAINT'
_computing_molecular_graphics 'Bruker SHELXTL'
_computing_publication_material 'Bruker SHELXTL'
_computing_structure_refinement 'SHELXL-2018/3 (Sheldrick, 2018)'
_computing_structure_solution 'SHELXS-97 (Sheldrick, 2008)'
_diffrn_ambient_temperature 140(2)
_diffrn_measured_fraction_theta_full 0.997
_diffrn_measured_fraction_theta_max 0.990
_diffrn_measurement_device_type 'Bruker APEX-II CCD'
_diffrn_measurement_method '\f and \w scans'
_diffrn_radiation_type MoK\a
_diffrn_radiation_wavelength 0.71073
_diffrn_reflns_av_R_equivalents 0.0414
_diffrn_reflns_av_unetI/netI 0.0323
_diffrn_reflns_Laue_measured_fraction_full 0.997
_diffrn_reflns_Laue_measured_fraction_max 0.990
_diffrn_reflns_limit_h_max 14
_diffrn_reflns_limit_h_min -14
_diffrn_reflns_limit_k_max 16
_diffrn_reflns_limit_k_min -16
_diffrn_reflns_limit_l_max 42
_diffrn_reflns_limit_l_min -42
_diffrn_reflns_number 89174
_diffrn_reflns_point_group_measured_fraction_full 0.997
_diffrn_reflns_point_group_measured_fraction_max 0.990
_diffrn_reflns_theta_full 25.242
_diffrn_reflns_theta_max 31.606
_diffrn_reflns_theta_min 1.927
_diffrn_source 'fine-focus sealed tube'
_exptl_absorpt_coefficient_mu 0.812
_exptl_absorpt_correction_T_max 0.9476
_exptl_absorpt_correction_T_min 0.7637
_exptl_absorpt_correction_type multi-scan
_exptl_absorpt_process_details sadabs
_exptl_crystal_colour colorless
_exptl_crystal_density_diffrn 1.447
_exptl_crystal_density_method 'not measured'
_exptl_crystal_description prism
_exptl_crystal_F_000 1520
_exptl_crystal_size_max 0.351
_exptl_crystal_size_mid 0.213
_exptl_crystal_size_min 0.067
_refine_diff_density_max 0.923
_refine_diff_density_min -0.736
_refine_diff_density_rms 0.083
_refine_ls_extinction_method none
_refine_ls_goodness_of_fit_ref 1.026
_refine_ls_hydrogen_treatment mixed
_refine_ls_matrix_type full
_refine_ls_number_parameters 346
_refine_ls_number_reflns 11055
_refine_ls_number_restraints 0
_refine_ls_restrained_S_all 1.026
_refine_ls_R_factor_all 0.0434
_refine_ls_R_factor_gt 0.0299
_refine_ls_shift/su_max 0.002
_refine_ls_shift/su_mean 0.000
_refine_ls_structure_factor_coef Fsqd
_refine_ls_weighting_details 'w=1/[\s^2^(Fo^2^)+(0.0278P)^2^+2.6569P] where P=(Fo^2^+2Fc^2^)/3'
_refine_ls_weighting_scheme calc
_refine_ls_wR_factor_gt 0.0650
_refine_ls_wR_factor_ref 0.0705
_reflns_Friedel_coverage 0.000
_reflns_number_gt 9000
_reflns_number_total 11055
_reflns_threshold_expression 'I > 2\s(I)'
_cod_data_source_file c8fd00164b2.cif
_cod_data_source_block SLTim1
_cod_depositor_comments 'Adding full bibliography for 1550310.cif.'
_cod_database_code 1550310
_shelx_shelxl_version_number 2018/3
_shelx_space_group_comment
;
The symmetry employed for this shelxl refinement is uniquely defined
by the following loop, which should always be used as a source of
symmetry information in preference to the above space-group names.
They are only intended as comments.
;
_shelx_estimated_absorpt_t_min 0.764
_shelx_estimated_absorpt_t_max 0.948

loop_
_space_group_symop_operation_xyz
'x, y, z'
'-x+1/2, y+1/2, -z+1/2'
'-x, -y, -z'
'x-1/2, -y-1/2, z-1/2'

loop_
_atom_site_label
_atom_site_type_symbol
_atom_site_fract_x
_atom_site_fract_y
_atom_site_fract_z
_atom_site_U_iso_or_equiv
_atom_site_adp_type
_atom_site_occupancy
_atom_site_site_symmetry_order
_atom_site_calc_flag
_atom_site_refinement_flags_posn
_atom_site_refinement_flags_adp
_atom_site_refinement_flags_occupancy
_atom_site_disorder_assembly
_atom_site_disorder_group
C1 C 1.03706(18) 1.02097(16) 0.14167(6) 0.0221(3) Uani 1 1 d . . . . .
H1A H 1.088526 0.972991 0.121298 0.026 Uiso 1 1 calc R U . . .
H1B H 1.072675 1.102179 0.142084 0.026 Uiso 1 1 calc R U . . .
C2 C 1.05654(17) 0.84395(16) 0.18891(7) 0.0218(3) Uani 1 1 d . . . . .
H2A H 1.103578 0.816835 0.218542 0.026 Uiso 1 1 calc R U . . .
H2B H 1.106942 0.815779 0.163545 0.026 Uiso 1 1 calc R U . . .
C3 C 1.1748(2) 1.01962(18) 0.21417(7) 0.0296(4) Uani 1 1 d . . . . .
H3A H 1.184529 0.986131 0.245464 0.044 Uiso 1 1 calc R U . . .
H3B H 1.251967 0.998405 0.198112 0.044 Uiso 1 1 calc R U . . .
H3C H 1.168411 1.105553 0.216147 0.044 Uiso 1 1 calc R U . . .
C4 C 0.93057(18) 0.61990(15) 0.18130(6) 0.0211(3) Uani 1 1 d . . . . .
H4A H 0.846661 0.575146 0.180507 0.025 Uiso 1 1 calc R U . . .
H4B H 0.969101 0.603274 0.151935 0.025 Uiso 1 1 calc R U . . .
C5 C 1.0251(2) 0.57089(19) 0.22089(7) 0.0308(4) Uani 1 1 d . . . . .
H5A H 1.038038 0.486407 0.216100 0.046 Uiso 1 1 calc R U . . .
H5B H 1.110452 0.611531 0.221635 0.046 Uiso 1 1 calc R U . . .
H5C H 0.987446 0.583274 0.250340 0.046 Uiso 1 1 calc R U . . .
C6 C 0.8393(2) 0.79531(18) 0.24083(6) 0.0260(4) Uani 1 1 d . . . . .
H6A H 0.758338 0.748064 0.243299 0.031 Uiso 1 1 calc R U . . .
H6B H 0.909852 0.762537 0.263200 0.031 Uiso 1 1 calc R U . . .
C7 C 0.8120(2) 0.9218(2) 0.25495(8) 0.0372(5) Uani 1 1 d . . . . .
H7A H 0.785975 0.922672 0.286586 0.056 Uiso 1 1 calc R U . . .
H7B H 0.892226 0.969278 0.253634 0.056 Uiso 1 1 calc R U . . .
H7C H 0.740357 0.954772 0.233686 0.056 Uiso 1 1 calc R U . . .
C8 C 0.8835(2) 1.08697(17) 0.06070(7) 0.0274(4) Uani 1 1 d . . . . .
H8A H 0.938767 1.158695 0.065196 0.033 Uiso 1 1 calc R U . . .
H8B H 0.932212 1.029884 0.042936 0.033 Uiso 1 1 calc R U . . .
C9 C 0.7547(3) 1.1191(2) 0.03209(8) 0.0411(6) Uani 1 1 d . . . . .
H9A H 0.774415 1.152275 0.002345 0.062 Uiso 1 1 calc R U . . .
H9B H 0.700153 1.048340 0.026600 0.062 Uiso 1 1 calc R U . . .
H9C H 0.706719 1.177378 0.048900 0.062 Uiso 1 1 calc R U . . .
C10 C 0.7979(2) 1.14664(17) 0.14922(8) 0.0322(4) Uani 1 1 d . . . . .
H10A H 0.815250 1.129892 0.182769 0.039 Uiso 0.65 1 calc R U P A 1
H10B H 0.849160 1.217921 0.142806 0.039 Uiso 0.65 1 calc R U P A 1
H10C H 0.703791 1.155912 0.137073 0.039 Uiso 0.35 1 calc R U P B 2
H10D H 0.798293 1.120788 0.181833 0.039 Uiso 0.35 1 calc R U P B 2
C11 C 0.6575(4) 1.1744(4) 0.13945(15) 0.0505(10) Uani 0.65 1 d . . P C 1
H11A H 0.635346 1.241547 0.158464 0.076 Uiso 0.65 1 calc R U P C 1
H11B H 0.638542 1.194404 0.106596 0.076 Uiso 0.65 1 calc R U P C 1
H11C H 0.604495 1.106019 0.146720 0.076 Uiso 0.65 1 calc R U P C 1
C12 C 0.60246(18) 0.57103(15) 0.10186(6) 0.0205(3) Uani 1 1 d . . . . .
H12A H 0.670676 0.531682 0.123287 0.025 Uiso 1 1 calc R U . . .
H12B H 0.519210 0.525818 0.102359 0.025 Uiso 1 1 calc R U . . .
C13 C 0.78414(17) 0.59370(15) 0.05331(6) 0.0186(3) Uani 1 1 d . . . . .
H13A H 0.811267 0.564497 0.023510 0.022 Uiso 1 1 calc R U . . .
H13B H 0.836175 0.549962 0.078423 0.022 Uiso 1 1 calc R U . . .
C14 C 0.6198(2) 0.44681(17) 0.03684(7) 0.0290(4) Uani 1 1 d . . . . .
H14A H 0.647191 0.442246 0.005426 0.043 Uiso 1 1 calc R U . . .
H14B H 0.670991 0.390140 0.056838 0.043 Uiso 1 1 calc R U . . .
H14C H 0.525324 0.428317 0.036034 0.043 Uiso 1 1 calc R U . . .
C15 C 1.00853(17) 0.74150(16) 0.05858(6) 0.0198(3) Uani 1 1 d . . . . .
H15A H 1.041959 0.821397 0.052576 0.024 Uiso 1 1 calc R U . . .
H15B H 1.046399 0.718478 0.090052 0.024 Uiso 1 1 calc R U . . .
C16 C 1.06280(19) 0.65692(16) 0.02394(7) 0.0238(4) Uani 1 1 d . . . . .
H16A H 1.159764 0.660249 0.027312 0.036 Uiso 1 1 calc R U . . .
H16B H 1.033919 0.576517 0.029988 0.036 Uiso 1 1 calc R U . . .
H16C H 1.029460 0.679866 -0.007645 0.036 Uiso 1 1 calc R U . . .
C17 C 0.77797(18) 0.80637(16) 0.00025(6) 0.0219(3) Uani 1 1 d . . . . .
H17A H 0.817824 0.885223 -0.002794 0.026 Uiso 1 1 calc R U . . .
H17B H 0.815485 0.753686 -0.022297 0.026 Uiso 1 1 calc R U . . .
C18 C 0.6286(2) 0.81612(18) -0.01286(7) 0.0268(4) Uani 1 1 d . . . . .
H18A H 0.611896 0.846328 -0.044546 0.040 Uiso 1 1 calc R U . . .
H18B H 0.587926 0.738200 -0.010989 0.040 Uiso 1 1 calc R U . . .
H18C H 0.590271 0.870057 0.008562 0.040 Uiso 1 1 calc R U . . .
C19 C 0.41916(18) 0.75879(17) 0.09028(7) 0.0237(4) Uani 1 1 d . . . . .
H19A H 0.428341 0.744949 0.057053 0.028 Uiso 1 1 calc R U . . .
H19B H 0.349776 0.704670 0.099382 0.028 Uiso 1 1 calc R U . . .
C20 C 0.3717(2) 0.8850(2) 0.09590(8) 0.0327(5) Uani 1 1 d . . . . .
H20A H 0.287598 0.896698 0.076796 0.049 Uiso 1 1 calc R U . . .
H20B H 0.359204 0.899489 0.128482 0.049 Uiso 1 1 calc R U . . .
H20C H 0.437988 0.939881 0.086035 0.049 Uiso 1 1 calc R U . . .
C21 C 0.52695(19) 0.67807(16) 0.18039(6) 0.0230(4) Uani 1 1 d . . . . .
H21A H 0.458690 0.615780 0.175683 0.028 Uiso 1 1 calc R U . . .
H21B H 0.604912 0.642968 0.198557 0.028 Uiso 1 1 calc R U . . .
C22 C 0.4730(2) 0.77562(19) 0.20937(7) 0.0321(4) Uani 1 1 d . . . . .
H22A H 0.450363 0.742880 0.238824 0.048 Uiso 1 1 calc R U . . .
H22B H 0.540427 0.836991 0.215429 0.048 Uiso 1 1 calc R U . . .
H22C H 0.393682 0.809706 0.192474 0.048 Uiso 1 1 calc R U . . .
C23 C 0.2945(2) 0.33163(19) 0.15026(8) 0.0358(5) Uani 1 1 d . . . . .
C11A C 0.8551(5) 1.2624(4) 0.15042(15) 0.0142(8) Uiso 0.35 1 d . . P C 2
H11D H 0.804996 1.314366 0.169261 0.021 Uiso 0.35 1 calc R U P C 2
H11E H 0.947341 1.258224 0.163981 0.021 Uiso 0.35 1 calc R U P C 2
H11F H 0.852033 1.293649 0.118839 0.021 Uiso 0.35 1 calc R U P C 2
F1 F 0.30385(18) 0.22457(12) 0.13214(6) 0.0550(4) Uani 1 1 d . . . . .
F2 F 0.41632(16) 0.36801(15) 0.16434(6) 0.0640(5) Uani 1 1 d . . . . .
F3 F 0.23117(19) 0.31938(14) 0.18837(5) 0.0576(4) Uani 1 1 d . . . . .
H1 H 0.669(2) 0.918(2) 0.1577(8) 0.036(6) Uiso 1 1 d . . . . .
H2 H 0.648(2) 0.914(2) 0.0840(8) 0.033(6) Uiso 1 1 d . . . . .
N1 N 1.05458(15) 0.97290(13) 0.18845(5) 0.0215(3) Uani 1 1 d . . . . .
N2 N 0.64379(14) 0.56618(13) 0.05514(5) 0.0190(3) Uani 1 1 d . . . . .
O1 O 0.29096(17) 0.43462(15) 0.07184(5) 0.0401(4) Uani 1 1 d . . . . .
O2 O 0.08213(18) 0.3821(2) 0.09971(7) 0.0631(6) Uani 1 1 d . . . . .
O3 O 0.21257(19) 0.54232(15) 0.13567(6) 0.0446(4) Uani 1 1 d . . . . .
P1 P 0.86273(4) 1.02349(4) 0.11758(2) 0.01676(8) Uani 1 1 d . . . . .
P2 P 0.88971(4) 0.77740(4) 0.18209(2) 0.01571(8) Uani 1 1 d . . . . .
P3 P 0.57587(4) 0.72009(4) 0.12354(2) 0.01561(8) Uani 1 1 d . . . . .
P4 P 0.82762(4) 0.75085(4) 0.05886(2) 0.01502(8) Uani 1 1 d . . . . .
Rh1 Rh 0.74558(2) 0.85209(2) 0.12078(2) 0.01290(3) Uani 1 1 d . . . . .
S1 S 0.20981(5) 0.43441(5) 0.10954(2) 0.02989(11) Uani 1 1 d . . . . .

loop_
_atom_site_aniso_label
_atom_site_aniso_U_11
_atom_site_aniso_U_22
_atom_site_aniso_U_33
_atom_site_aniso_U_23
_atom_site_aniso_U_13
_atom_site_aniso_U_12
C1 0.0175(8) 0.0213(8) 0.0270(9) 0.0004(7) 0.0001(7) -0.0042(7)
C2 0.0162(8) 0.0209(8) 0.0269(9) 0.0000(7) -0.0052(6) -0.0015(7)
C3 0.0244(10) 0.0284(10) 0.0336(10) -0.0044(8) -0.0091(8) -0.0066(8)
C4 0.0200(8) 0.0177(8) 0.0249(9) 0.0025(6) -0.0007(7) 0.0008(6)
C5 0.0307(11) 0.0299(10) 0.0305(10) 0.0084(8) -0.0039(8) 0.0072(8)
C6 0.0285(10) 0.0335(10) 0.0156(8) -0.0012(7) 0.0011(7) 0.0024(8)
C7 0.0436(13) 0.0402(12) 0.0282(10) -0.0131(9) 0.0061(9) 0.0055(10)
C8 0.0360(11) 0.0210(9) 0.0245(9) 0.0051(7) -0.0008(8) -0.0089(8)
C9 0.0535(15) 0.0265(10) 0.0390(12) 0.0115(9) -0.0177(11) -0.0084(10)
C10 0.0368(11) 0.0209(9) 0.0382(11) -0.0106(8) 0.0005(9) 0.0044(8)
C11 0.051(2) 0.048(2) 0.053(2) -0.0050(19) 0.0104(19) 0.0050(19)
C12 0.0219(9) 0.0158(8) 0.0240(8) -0.0011(6) 0.0034(7) -0.0044(6)
C13 0.0176(8) 0.0147(7) 0.0235(8) -0.0031(6) 0.0015(6) -0.0012(6)
C14 0.0303(10) 0.0197(9) 0.0370(11) -0.0104(8) 0.0037(8) -0.0072(8)
C15 0.0171(8) 0.0204(8) 0.0219(8) -0.0029(6) 0.0029(6) -0.0013(6)
C16 0.0217(9) 0.0239(9) 0.0268(9) -0.0025(7) 0.0073(7) 0.0019(7)
C17 0.0254(9) 0.0224(8) 0.0177(8) -0.0007(7) 0.0006(7) -0.0012(7)
C18 0.0296(10) 0.0251(9) 0.0240(9) 0.0009(7) -0.0062(7) -0.0010(8)
C19 0.0156(8) 0.0279(9) 0.0266(9) 0.0017(7) -0.0027(7) -0.0019(7)
C20 0.0210(10) 0.0373(11) 0.0390(12) 0.0030(9) -0.0014(8) 0.0090(8)
C21 0.0231(9) 0.0231(9) 0.0234(9) 0.0024(7) 0.0046(7) -0.0037(7)
C22 0.0361(11) 0.0348(11) 0.0275(10) 0.0000(8) 0.0133(8) 0.0008(9)
C23 0.0422(13) 0.0296(11) 0.0349(11) 0.0020(9) 0.0001(9) -0.0094(9)
F1 0.0790(12) 0.0296(7) 0.0590(10) -0.0004(7) 0.0198(8) -0.0001(7)
F2 0.0470(10) 0.0589(10) 0.0792(12) 0.0240(9) -0.0285(8) -0.0095(8)
F3 0.0958(13) 0.0453(8) 0.0337(8) 0.0092(6) 0.0168(8) -0.0085(9)
N1 0.0177(7) 0.0201(7) 0.0254(8) -0.0010(6) -0.0046(6) -0.0044(6)
N2 0.0185(7) 0.0154(7) 0.0229(7) -0.0051(5) 0.0009(5) -0.0041(5)
O1 0.0467(10) 0.0462(10) 0.0290(8) 0.0028(7) 0.0126(7) 0.0046(8)
O2 0.0301(10) 0.0922(16) 0.0652(13) 0.0029(12) -0.0046(9) -0.0187(10)
O3 0.0591(11) 0.0359(9) 0.0413(9) -0.0018(7) 0.0167(8) 0.0064(8)
P1 0.0171(2) 0.01332(19) 0.0194(2) -0.00064(15) -0.00047(15) -0.00160(15)
P2 0.0151(2) 0.01584(19) 0.01572(19) -0.00029(15) -0.00090(15) 0.00006(15)
P3 0.01370(19) 0.01539(19) 0.01763(19) -0.00024(15) 0.00096(15) -0.00164(15)
P4 0.0152(2) 0.01390(18) 0.01581(19) -0.00148(15) 0.00083(15) -0.00134(15)
Rh1 0.01205(6) 0.01156(6) 0.01480(6) -0.00052(4) -0.00009(4) -0.00022(4)
S1 0.0247(2) 0.0381(3) 0.0270(2) -0.0001(2) 0.00265(18) -0.0017(2)

loop_
_atom_type_symbol
_atom_type_description
_atom_type_scat_dispersion_real
_atom_type_scat_dispersion_imag
_atom_type_scat_source
C C 0.0033 0.0016 'International Tables Vol C Tables 4.2.6.8 and 6.1.1.4'
H H 0.0000 0.0000 'International Tables Vol C Tables 4.2.6.8 and 6.1.1.4'
N N 0.0061 0.0033 'International Tables Vol C Tables 4.2.6.8 and 6.1.1.4'
O O 0.0106 0.0060 'International Tables Vol C Tables 4.2.6.8 and 6.1.1.4'
P P 0.1023 0.0942 'International Tables Vol C Tables 4.2.6.8 and 6.1.1.4'
S S 0.1246 0.1234 'International Tables Vol C Tables 4.2.6.8 and 6.1.1.4'
Rh Rh -1.1178 0.9187 'International Tables Vol C Tables 4.2.6.8 and 6.1.1.4'
F F 0.0171 0.0103 'International Tables Vol C Tables 4.2.6.8 and 6.1.1.4'

loop_
_geom_angle_atom_site_label_1
_geom_angle_atom_site_label_2
_geom_angle_atom_site_label_3
_geom_angle
N1 C1 P1 112.58(12)
N1 C1 H1A 109.1
P1 C1 H1A 109.1
N1 C1 H1B 109.1
P1 C1 H1B 109.1
H1A C1 H1B 107.8
N1 C2 P2 113.37(12)
N1 C2 H2A 108.9
P2 C2 H2A 108.9
N1 C2 H2B 108.9
P2 C2 H2B 108.9
H2A C2 H2B 107.7
N1 C3 H3A 109.5
N1 C3 H3B 109.5
H3A C3 H3B 109.5
N1 C3 H3C 109.5
H3A C3 H3C 109.5
H3B C3 H3C 109.5
C5 C4 P2 118.13(14)
C5 C4 H4A 107.8
P2 C4 H4A 107.8
C5 C4 H4B 107.8
P2 C4 H4B 107.8
H4A C4 H4B 107.1
C4 C5 H5A 109.5
C4 C5 H5B 109.5
H5A C5 H5B 109.5
C4 C5 H5C 109.5
H5A C5 H5C 109.5
H5B C5 H5C 109.5
C7 C6 P2 115.30(14)
C7 C6 H6A 108.5
P2 C6 H6A 108.5
C7 C6 H6B 108.5
P2 C6 H6B 108.5
H6A C6 H6B 107.5
C6 C7 H7A 109.5
C6 C7 H7B 109.5
H7A C7 H7B 109.5
C6 C7 H7C 109.5
H7A C7 H7C 109.5
H7B C7 H7C 109.5
C9 C8 P1 114.58(16)
C9 C8 H8A 108.6
P1 C8 H8A 108.6
C9 C8 H8B 108.6
P1 C8 H8B 108.6
H8A C8 H8B 107.6
C8 C9 H9A 109.5
C8 C9 H9B 109.5
H9A C9 H9B 109.5
C8 C9 H9C 109.5
H9A C9 H9C 109.5
H9B C9 H9C 109.5
C11A C10 P1 123.1(2)
C11 C10 P1 117.4(2)
C11 C10 H10A 107.9
P1 C10 H10A 107.9
C11 C10 H10B 107.9
P1 C10 H10B 107.9
H10A C10 H10B 107.2
C11A C10 H10C 106.5
P1 C10 H10C 106.5
C11A C10 H10D 106.5
P1 C10 H10D 106.5
H10C C10 H10D 106.5
C10 C11 H11A 109.5
C10 C11 H11B 109.5
H11A C11 H11B 109.5
C10 C11 H11C 109.5
H11A C11 H11C 109.5
H11B C11 H11C 109.5
N2 C12 P3 114.76(12)
N2 C12 H12A 108.6
P3 C12 H12A 108.6
N2 C12 H12B 108.6
P3 C12 H12B 108.6
H12A C12 H12B 107.6
N2 C13 P4 115.41(12)
N2 C13 H13A 108.4
P4 C13 H13A 108.4
N2 C13 H13B 108.4
P4 C13 H13B 108.4
H13A C13 H13B 107.5
N2 C14 H14A 109.5
N2 C14 H14B 109.5
H14A C14 H14B 109.5
N2 C14 H14C 109.5
H14A C14 H14C 109.5
H14B C14 H14C 109.5
C16 C15 P4 117.59(13)
C16 C15 H15A 107.9
P4 C15 H15A 107.9
C16 C15 H15B 107.9
P4 C15 H15B 107.9
H15A C15 H15B 107.2
C15 C16 H16A 109.5
C15 C16 H16B 109.5
H16A C16 H16B 109.5
C15 C16 H16C 109.5
H16A C16 H16C 109.5
H16B C16 H16C 109.5
C18 C17 P4 115.41(13)
C18 C17 H17A 108.4
P4 C17 H17A 108.4
C18 C17 H17B 108.4
P4 C17 H17B 108.4
H17A C17 H17B 107.5
C17 C18 H18A 109.5
C17 C18 H18B 109.5
H18A C18 H18B 109.5
C17 C18 H18C 109.5
H18A C18 H18C 109.5
H18B C18 H18C 109.5
C20 C19 P3 115.85(14)
C20 C19 H19A 108.3
P3 C19 H19A 108.3
C20 C19 H19B 108.3
P3 C19 H19B 108.3
H19A C19 H19B 107.4
C19 C20 H20A 109.5
C19 C20 H20B 109.5
H20A C20 H20B 109.5
C19 C20 H20C 109.5
H20A C20 H20C 109.5
H20B C20 H20C 109.5
C22 C21 P3 116.82(13)
C22 C21 H21A 108.1
P3 C21 H21A 108.1
C22 C21 H21B 108.1
P3 C21 H21B 108.1
H21A C21 H21B 107.3
C21 C22 H22A 109.5
C21 C22 H22B 109.5
H22A C22 H22B 109.5
C21 C22 H22C 109.5
H22A C22 H22C 109.5
H22B C22 H22C 109.5
F2 C23 F1 107.8(2)
F2 C23 F3 106.6(2)
F1 C23 F3 106.83(18)
F2 C23 S1 111.50(15)
F1 C23 S1 112.19(16)
F3 C23 S1 111.62(18)
C10 C11A H11D 109.5
C10 C11A H11E 109.5
H11D C11A H11E 109.5
C10 C11A H11F 109.5
H11D C11A H11F 109.5
H11E C11A H11F 109.5
C1 N1 C2 112.54(15)
C1 N1 C3 110.93(15)
C2 N1 C3 110.33(15)
C12 N2 C13 113.34(14)
C12 N2 C14 108.57(14)
C13 N2 C14 108.11(14)
C10 P1 C8 103.32(10)
C10 P1 C1 101.65(9)
C8 P1 C1 98.97(9)
C10 P1 Rh1 114.54(8)
C8 P1 Rh1 118.56(6)
C1 P1 Rh1 117.15(6)
C4 P2 C6 101.72(9)
C4 P2 C2 101.19(8)
C6 P2 C2 101.06(9)
C4 P2 Rh1 117.85(6)
C6 P2 Rh1 116.91(7)
C2 P2 Rh1 115.44(6)
C19 P3 C21 103.78(9)
C19 P3 C12 100.98(9)
C21 P3 C12 97.50(8)
C19 P3 Rh1 116.21(6)
C21 P3 Rh1 118.28(6)
C12 P3 Rh1 117.06(6)
C17 P4 C15 101.42(8)
C17 P4 C13 102.14(8)
C15 P4 C13 100.04(8)
C17 P4 Rh1 116.98(6)
C15 P4 Rh1 117.41(6)
C13 P4 Rh1 116.12(6)
P1 Rh1 P3 162.526(17)
P1 Rh1 P2 92.908(16)
P3 Rh1 P2 98.719(16)
P1 Rh1 P4 99.201(16)
P3 Rh1 P4 91.792(16)
P2 Rh1 P4 99.248(16)
P1 Rh1 H1 85.3(9)
P3 Rh1 H1 82.1(9)
P2 Rh1 H1 88.2(9)
P4 Rh1 H1 171.0(9)
P1 Rh1 H2 83.3(9)
P3 Rh1 H2 83.7(9)
P2 Rh1 H2 173.1(8)
P4 Rh1 H2 87.1(8)
H1 Rh1 H2 85.8(12)
O2 S1 O1 115.29(12)
O2 S1 O3 115.40(13)
O1 S1 O3 114.70(11)
O2 S1 C23 102.97(12)
O1 S1 C23 103.10(11)
O3 S1 C23 102.79(10)

loop_
_geom_bond_atom_site_label_1
_geom_bond_atom_site_label_2
_geom_bond_distance
C1 N1 1.457(2)
C1 P1 1.8371(18)
C1 H1A 0.9900
C1 H1B 0.9900
C2 N1 1.464(2)
C2 P2 1.8469(18)
C2 H2A 0.9900
C2 H2B 0.9900
C3 N1 1.465(2)
C3 H3A 0.9800
C3 H3B 0.9800
C3 H3C 0.9800
C4 C5 1.527(3)
C4 P2 1.8365(18)
C4 H4A 0.9900
C4 H4B 0.9900
C5 H5A 0.9800
C5 H5B 0.9800
C5 H5C 0.9800
C6 C7 1.527(3)
C6 P2 1.8383(18)
C6 H6A 0.9900
C6 H6B 0.9900
C7 H7A 0.9800
C7 H7B 0.9800
C7 H7C 0.9800
C8 C9 1.522(3)
C8 P1 1.8319(19)
C8 H8A 0.9900
C8 H8B 0.9900
C9 H9A 0.9800
C9 H9B 0.9800
C9 H9C 0.9800
C10 C11A 1.436(5)
C10 C11 1.459(5)
C10 P1 1.831(2)
C10 H10A 0.9900
C10 H10B 0.9900
C10 H10C 0.9900
C10 H10D 0.9900
C11 H11A 0.9800
C11 H11B 0.9800
C11 H11C 0.9800
C12 N2 1.459(2)
C12 P3 1.8349(18)
C12 H12A 0.9900
C12 H12B 0.9900
C13 N2 1.464(2)
C13 P4 1.8414(17)
C13 H13A 0.9900
C13 H13B 0.9900
C14 N2 1.467(2)
C14 H14A 0.9800
C14 H14B 0.9800
C14 H14C 0.9800
C15 C16 1.531(2)
C15 P4 1.8401(18)
C15 H15A 0.9900
C15 H15B 0.9900
C16 H16A 0.9800
C16 H16B 0.9800
C16 H16C 0.9800
C17 C18 1.530(3)
C17 P4 1.8363(18)
C17 H17A 0.9900
C17 H17B 0.9900
C18 H18A 0.9800
C18 H18B 0.9800
C18 H18C 0.9800
C19 C20 1.526(3)
C19 P3 1.8302(18)
C19 H19A 0.9900
C19 H19B 0.9900
C20 H20A 0.9800
C20 H20B 0.9800
C20 H20C 0.9800
C21 C22 1.525(3)
C21 P3 1.8318(18)
C21 H21A 0.9900
C21 H21B 0.9900
C22 H22A 0.9800
C22 H22B 0.9800
C22 H22C 0.9800
C23 F2 1.329(3)
C23 F1 1.331(3)
C23 F3 1.340(3)
C23 S1 1.815(2)
C11A H11D 0.9800
C11A H11E 0.9800
C11A H11F 0.9800
O1 S1 1.4328(16)
O2 S1 1.4284(19)
O3 S1 1.4396(17)
P1 Rh1 2.2874(4)
P2 Rh1 2.3463(4)
P3 Rh1 2.2906(4)
P4 Rh1 2.3533(4)
Rh1 H1 1.57(2)
Rh1 H2 1.55(2)

loop_
_geom_torsion_atom_site_label_1
_geom_torsion_atom_site_label_2
_geom_torsion_atom_site_label_3
_geom_torsion_atom_site_label_4
_geom_torsion
P1 C1 N1 C2 82.15(16)
P1 C1 N1 C3 -153.70(13)
P2 C2 N1 C1 -81.55(17)
P2 C2 N1 C3 153.96(14)
P3 C12 N2 C13 77.98(17)
P3 C12 N2 C14 -161.88(13)
P4 C13 N2 C12 -76.09(17)
P4 C13 N2 C14 163.51(13)
C11A C10 P1 C8 -47.9(3)
C11 C10 P1 C8 78.7(3)
C11A C10 P1 C1 54.4(3)
C11 C10 P1 C1 -179.0(3)
C11A C10 P1 Rh1 -178.3(3)
C11 C10 P1 Rh1 -51.7(3)
C9 C8 P1 C10 -67.56(17)
C9 C8 P1 C1 -171.89(15)
C9 C8 P1 Rh1 60.39(17)
N1 C1 P1 C10 74.50(15)
N1 C1 P1 C8 -179.79(13)
N1 C1 P1 Rh1 -51.11(14)
C5 C4 P2 C6 -51.21(17)
C5 C4 P2 C2 52.71(16)
C5 C4 P2 Rh1 179.56(12)
C7 C6 P2 C4 173.79(16)
C7 C6 P2 C2 69.76(17)
C7 C6 P2 Rh1 -56.39(17)
N1 C2 P2 C4 177.26(13)
N1 C2 P2 C6 -78.28(15)
N1 C2 P2 Rh1 48.85(15)
C20 C19 P3 C21 85.28(16)
C20 C19 P3 C12 -174.09(15)
C20 C19 P3 Rh1 -46.35(17)
C22 C21 P3 C19 -67.49(17)
C22 C21 P3 C12 -170.79(15)
C22 C21 P3 Rh1 62.93(17)
N2 C12 P3 C19 74.02(14)
N2 C12 P3 C21 179.70(13)
N2 C12 P3 Rh1 -53.17(14)
C18 C17 P4 C15 175.57(14)
C18 C17 P4 C13 72.54(15)
C18 C17 P4 Rh1 -55.39(15)
C16 C15 P4 C17 -62.56(15)
C16 C15 P4 C13 42.13(15)
C16 C15 P4 Rh1 168.68(11)
N2 C13 P4 C17 -79.43(14)
N2 C13 P4 C15 176.46(13)
N2 C13 P4 Rh1 49.05(14)
F2 C23 S1 O2 -178.55(19)
F1 C23 S1 O2 60.5(2)
F3 C23 S1 O2 -59.39(19)
F2 C23 S1 O1 61.2(2)
F1 C23 S1 O1 -59.77(19)
F3 C23 S1 O1 -179.63(16)
F2 C23 S1 O3 -58.3(2)
F1 C23 S1 O3 -179.29(17)
F3 C23 S1 O3 60.85(18)
